data_7133784
loop_
_publ_author_name
'Squire, Imogen'
'Tritto, Michelangelo'
'Morell, Juliana'
'Bakewell, Clare'

_publ_section_title
;
 Probing the reactivity of a transient Al(I) species with substituted
 arenes.
;
_journal_issue 88
_journal_name_full 'Chemical communications (Cambridge, England)'
_journal_page_first 12908
_journal_page_last 12911
_journal_paper_doi 10.1039/d4cc03904a
_journal_volume 60
_journal_year 2024
_chemical_formula_moiety 'C72 H92 Al2 N4, 1[C6H14]'
_chemical_formula_sum 'C78 H106 Al2 N4'
_chemical_formula_weight 1153.701
_chemical_properties_physical Air-sensitive,Moisture-sensitive
_space_group_crystal_system monoclinic
_space_group_IT_number 15
_space_group_name_Hall '-I 2ya'
_space_group_name_H-M_alt 'I 1 2/a 1'
_symmetry_Int_Tables_number 15
_atom_sites_solution_primary dual
_audit_creation_date 2024-07-04
_audit_creation_method
;
Olex2 1.5
(compiled 2024.02.16 svn.r378c4104 for OlexSys, GUI svn.r6928)
;
_audit_update_record
;
2024-07-04 deposited with the CCDC.	2024-09-30 downloaded from the CCDC.
;
_cell_angle_alpha 90
_cell_angle_beta 96.723(1)
_cell_angle_gamma 90
_cell_formula_units_Z 8
_cell_length_a 16.5835(2)
_cell_length_b 16.8300(2)
_cell_length_c 51.4307(5)
_cell_measurement_reflns_used 16610
_cell_measurement_temperature 150(3)
_cell_measurement_theta_max 76.6310
_cell_measurement_theta_min 3.6970
_cell_volume 14255.6(3)
_computing_cell_refinement 'CrysAlisPro 1.171.42.60a (Rigaku OD, 2022)'
_computing_data_collection 'CrysAlisPro 1.171.42.60a (Rigaku OD, 2022)'
_computing_data_reduction 'CrysAlisPro 1.171.42.60a (Rigaku OD, 2022)'
_computing_molecular_graphics 'Olex2 1.5 (Dolomanov et al., 2009)'
_computing_publication_material 'Olex2 1.5 (Dolomanov et al., 2009)'
_computing_structure_refinement 'olex2.refine 1.5 (Bourhis et al., 2015)'
_computing_structure_solution 'SHELXT 2018/2 (Sheldrick, 2018)'
_diffrn_ambient_temperature 150.15
_diffrn_detector_area_resol_mean 10.0000
_diffrn_detector_type 'HyPix-Arc 100'
_diffrn_measured_fraction_theta_full 0.9963
_diffrn_measured_fraction_theta_max 0.9486
_diffrn_measurement_details
;
List of Runs (angles in degrees, time in seconds):

  # Type    Start    End  Width  t~exp~   \w     \q     \k     \f   Frames
#--------------------------------------------------------------------------
  1  \w     44.00  73.00   0.50    4.66    --   99.84 -86.00-157.00   58
  2  \w     75.00 126.00   0.50    4.66    --   99.84 -86.00-157.00  102
  3  \w    106.00 131.00   0.50    4.66    --   99.84  86.00 -38.00   50
  4  \w     34.00  60.00   0.50    4.66    --   49.53-125.00  90.00   52
  5  \w     34.00  59.00   0.50    4.66    --   49.53 -86.00-157.00   50
  6  \w    -20.00  63.00   0.50    4.66    --   49.53 -57.00 -60.00  166
  7  \w     89.00 114.00   0.50    4.66    --   54.00  76.00 -50.99   50
  8  \w     33.00  84.00   0.50    4.66    --   54.00  76.00 -50.99  102
  9  \w     37.00 120.00   0.50    4.66    --   54.00  70.00 176.33  166
 10  \w     87.00 112.00   0.50    4.66    --   54.00  36.00  17.03   50
 11  \w     46.00  96.00   0.50    4.66    --   54.00  47.00  60.14  100
 12  \w    136.00 164.00   0.50    4.66    --   99.84  77.00 -30.00   56
 13  \w    108.00 164.00   0.50    4.66    --   99.84 125.00-150.00  112
 14  \w     35.00 105.00   0.50    4.66    --   99.84 -99.00 150.00  140
 15  \w     79.00 160.00   0.50    4.66    --   99.84  77.00 -60.00  162
 16  \w     98.00 175.00   0.50    4.66    --   99.84  38.00 -90.00  154
 17  \w     44.00  70.00   0.50    4.66    --  105.46 -97.00-117.13   52
 18  \w     71.00 107.00   0.50    4.66    --  105.46 -48.00-171.76   72
 19  \w     47.00  94.00   0.50    4.66    --  105.46 -93.00  80.44   94
 20  \w     33.00  58.00   0.50    4.66    --  105.46 -48.00-171.76   50
 21  \w     88.00 114.00   0.50    4.66    --  105.46 -61.00 -39.27   52
 22  \w     39.00  65.00   0.50    4.66    --  105.46 -61.00 -39.27   52
;
_diffrn_measurement_device 'four-circle diffractometer'
_diffrn_measurement_device_type 'SuperNova, Dual, Cu at home/near, HyPix-Arc 100'
_diffrn_measurement_method '\w scans'
_diffrn_radiation_type 'Cu K\a'
_diffrn_radiation_wavelength 1.54184
_diffrn_reflns_av_R_equivalents 0.0711
_diffrn_reflns_av_unetI/netI 0.0614
_diffrn_reflns_Laue_measured_fraction_full 0.9963
_diffrn_reflns_Laue_measured_fraction_max 0.9486
_diffrn_reflns_limit_h_max 17
_diffrn_reflns_limit_h_min -20
_diffrn_reflns_limit_k_max 21
_diffrn_reflns_limit_k_min -15
_diffrn_reflns_limit_l_max 64
_diffrn_reflns_limit_l_min -61
_diffrn_reflns_number 48283
_diffrn_reflns_point_group_measured_fraction_full 0.9963
_diffrn_reflns_point_group_measured_fraction_max 0.9486
_diffrn_reflns_theta_full 67.6840
_diffrn_reflns_theta_max 77.19
_diffrn_reflns_theta_min 3.69
_exptl_absorpt_coefficient_mu 0.685
_exptl_absorpt_correction_T_max 1.000
_exptl_absorpt_correction_T_min 0.785
_exptl_absorpt_correction_type gaussian
_exptl_absorpt_process_details
;
CrysAlisPro 1.171.42.60a (Rigaku Oxford Diffraction, 2022)
Numerical absorption correction based on gaussian integration over
a multifaceted crystal model
Empirical absorption correction using spherical harmonics,
implemented in SCALE3 ABSPACK scaling algorithm.
;
_exptl_crystal_colour red
_exptl_crystal_colour_primary red
_exptl_crystal_density_diffrn 1.075
_exptl_crystal_description plate
_exptl_crystal_F_000 5040.455
_exptl_crystal_recrystallization_method 'Slow evaporation from hexane'
_exptl_crystal_size_max 0.438
_exptl_crystal_size_mid 0.19
_exptl_crystal_size_min 0.089
_refine_diff_density_max 0.5451
_refine_diff_density_min -0.3470
_refine_diff_density_rms 0.0494
_refine_ls_d_res_high 0.7906
_refine_ls_d_res_low 11.9692
_refine_ls_goodness_of_fit_ref 1.0248
_refine_ls_hydrogen_treatment constr
_refine_ls_matrix_type full
_refine_ls_number_constraints 186
_refine_ls_number_parameters 728
_refine_ls_number_reflns 14327
_refine_ls_number_restraints 0
_refine_ls_restrained_S_all 1.0248
_refine_ls_R_factor_all 0.0656
_refine_ls_R_factor_gt 0.0544
_refine_ls_shift/su_max -0.0004
_refine_ls_shift/su_mean 0.0000
_refine_ls_structure_factor_coef Fsqd
_refine_ls_weighting_details 'w=1/[\s^2^(Fo^2^)+(0.0655P)^2^+8.8752P] where P=(Fo^2^+2Fc^2^)/3'
_refine_ls_weighting_scheme calc
_refine_ls_wR_factor_gt 0.1404
_refine_ls_wR_factor_ref 0.1478
_reflns_Friedel_coverage 0.0
_reflns_limit_h_max 20
_reflns_limit_h_min 0
_reflns_limit_k_max 21
_reflns_limit_k_min 0
_reflns_limit_l_max 62
_reflns_limit_l_min -64
_reflns_number_gt 11634
_reflns_number_total 14327
_reflns_threshold_expression I>=2u(I)
_cod_data_source_file d4cc03904a3.cif
_cod_data_source_block xstr1583_auto
_cod_depositor_comments 'Adding full bibliography for 7133782--7133785.cif.'
_cod_database_code 7133784
_olex2_refinement_description
;
1. Fixed Uiso
 At 1.2 times of:
  All C(H) groups, All C(H,H) groups
 At 1.5 times of:
  All C(H,H,H) groups
2. Uiso/Uaniso restraints and constraints
Uanis(C26) = Uanis(C25) = Uanis(C23) = Uanis(C20) = Uanis(C22) = Uanis(C24) =
Uanis(C21)
Uanis(C10A) = Uanis(C20A) = Uanis(C17)
Uanis(C16A) = Uanis(C15A) = Uanis(C14A) = Uanis(C13A) = Uanis(C12A) =
Uanis(C17A)
3. Others
 Sof(H5)=Sof(H3)=Sof(C74)=Sof(H74a)=Sof(H74b)=Sof(H74c)=Sof(C73)=Sof(H73a)=
 Sof(H73b)=Sof(H73c)=1-FVAR(1)
 Sof(H2)=Sof(H6)=Sof(C7)=Sof(H7a)=Sof(H7b)=Sof(H7c)=Sof(C8)=Sof(H8a)=Sof(H8b)=
 Sof(H8c)=FVAR(1)
 Sof(H17)=Sof(C20A)=Sof(H20a)=Sof(H20b)=Sof(H20c)=Sof(C10A)=Sof(H10a)=
 Sof(H10b)=Sof(H10c)=1-FVAR(2)
 Sof(H17a)=Sof(C18)=Sof(H18a)=Sof(H18b)=Sof(H18c)=Sof(C19)=Sof(H19a)=Sof(H19b)=
 Sof(H19c)=FVAR(2)
 Sof(C12A)=Sof(C17A)=Sof(H17b)=Sof(C16A)=Sof(H16A)=Sof(C15A)=Sof(C14A)=
 Sof(H14A)=Sof(C13A)=Sof(H13A)=Sof(C11A)=Sof(H11a)=Sof(H11b)=Sof(H11c)=1-FVAR(3)
 Sof(C26)=Sof(H26a)=Sof(H26b)=Sof(H26c)=Sof(C23)=Sof(C22)=Sof(H22)=Sof(C21)=
 Sof(H21)=Sof(C20)=Sof(C25)=Sof(H25)=Sof(C24)=Sof(H24)=FVAR(3)
4.a Ternary CH refined with riding coordinates:
 C17(H17a), C17(H17), C4(H4), C1(H1), C51(H51), C48(H48), C27(H27), C70(H70),
 C36(H36), C67(H67), C39(H39)
4.b Aromatic/amide H refined with riding coordinates:
 C2(H2), C6(H6), C5(H5), C3(H3), C55(H55), C44(H44), C56(H56), C59(H59),
 C58(H58), C46(H46), C45(H45), C15(H15), C13(H13), C14(H14), C33(H33), C34(H34),
  C32(H32), C64(H64), C63(H63), C65(H65), C22(H22), C21(H21), C25(H25),
 C24(H24), C17A(H17b), C16A(H16A), C14A(H14A), C13A(H13A)
4.c Fitted hexagon refined as free rotating group:
 C23(C22,C21,C20,C25,C24), C12A(C17A,C16A,C15A,C14A,C13A)
4.d Idealised Me refined as rotating group:
 C68(H68a,H68b,H68c), C49(H49a,H49b,H49c), C69(H69a,H69b,H69c), C52(H52a,H52b,
 H52c), C50(H50a,H50b,H50c), C28(H28a,H28b,H28c), C29(H29a,H29b,H29c), C60(H60a,
 H60b,H60c), C71(H71a,H71b,H71c), C38(H38a,H38b,H38c), C37(H37a,H37b,H37c),
 C53(H53a,H53b,H53c), C72(H72a,H72b,H72c), C41(H41a,H41b,H41c), C40(H40a,H40b,
 H40c), C7(H7a,H7b,H7c), C8(H8a,H8b,H8c), C74(H74a,H74b,H74c), C73(H73a,H73b,
 H73c), C18(H18a,H18b,H18c), C19(H19a,H19b,H19c), C20A(H20a,H20b,H20c),
 C10A(H10a,H10b,H10c), C26(H26a,H26b,H26c), C11A(H11a,H11b,H11c)
;
_smtbx_masks_void_probe_radius 1.2
_smtbx_masks_void_truncation_radius 1.2
_olex2_submission_special_instructions 'No special instructions were received'
_oxdiff_exptl_absorpt_empirical_details
;
Empirical correction (ABSPACK) includes:
- Absorption correction using spherical harmonics
- Frame scaling
;

loop_
_space_group_symop_id
_space_group_symop_operation_xyz
1 x,y,z
2 -x+1/2,y,-z
3 -x,-y,-z
4 x-1/2,-y,z
5 x+1/2,y+1/2,z+1/2
6 -x+1,y+1/2,-z+1/2
7 -x+1/2,-y+1/2,-z+1/2
8 x,-y+1/2,z+1/2

loop_
_atom_site_label
_atom_site_type_symbol
_atom_site_fract_x
_atom_site_fract_y
_atom_site_fract_z
_atom_site_U_iso_or_equiv
_atom_site_adp_type
_atom_site_occupancy
_atom_site_refinement_flags_posn
_atom_site_refinement_flags_occupancy
_atom_site_disorder_group
C2 C 0.69055(11) 0.65204(11) 0.64384(4) 0.0430(4) Uani 1.000000 . . .
H2 H 0.73882(11) 0.67716(11) 0.65155(4) 0.0516(5) Uiso 0.780(4) R P 1
C6 C 0.58417(12) 0.55626(11) 0.65050(4) 0.0467(4) Uani 1.000000 . . .
H6 H 0.56481(12) 0.51986(11) 0.66246(4) 0.0560(5) Uiso 0.780(4) R P 1
C5 C 0.57373(12) 0.54004(10) 0.62482(4) 0.0463(4) Uani 1.000000 . . .
H5 H 0.54688(12) 0.49263(10) 0.61865(4) 0.0556(5) Uiso 0.220(4) R P -1
C3 C 0.68159(11) 0.63630(11) 0.61822(4) 0.0439(4) Uani 1.000000 . . .
H3 H 0.72345(11) 0.64965(11) 0.60787(4) 0.0527(5) Uiso 0.220(4) R P -1
C17 C 0.67048(14) 0.82271(17) 0.70675(5) 0.0759(7) Uani 1.000000 . . .
H17a H 0.64071(14) 0.77218(17) 0.70192(5) 0.0911(9) Uiso 0.654(10) R P 2
H17 H 0.65619(14) 0.77848(17) 0.69406(5) 0.0911(9) Uiso 0.346(10) R P -2
Al2 Al 0.52754(3) 0.69041(3) 0.603204(9) 0.03049(12) Uani 1.000000 . . .
C4 C 0.60470(11) 0.59721(11) 0.60580(3) 0.0420(4) Uani 1.000000 . . .
H4 H 0.61068(11) 0.57253(11) 0.58844(3) 0.0504(5) Uiso 1.000000 R . .
C1 C 0.62584(11) 0.63081(11) 0.66065(3) 0.0422(4) Uani 1.000000 . . .
H1 H 0.64636(11) 0.62799(11) 0.67970(3) 0.0506(5) Uiso 1.000000 R . .
Al1 Al 0.53149(3) 0.70540(3) 0.652881(9) 0.03107(12) Uani 1.000000 . . .
N1 N 0.51809(8) 0.79724(8) 0.67569(2) 0.0306(3) Uani 1.000000 . . .
N4 N 0.43709(8) 0.70117(8) 0.57488(3) 0.0329(3) Uani 1.000000 . . .
N3 N 0.55023(7) 0.76883(8) 0.57744(2) 0.0303(3) Uani 1.000000 . . .
N2 N 0.44983(8) 0.68606(8) 0.67612(3) 0.0344(3) Uani 1.000000 . . .
C10 C 0.47591(9) 0.76033(9) 0.56432(3) 0.0309(3) Uani 1.000000 . . .
C9 C 0.45922(9) 0.75892(9) 0.68633(3) 0.0317(3) Uani 1.000000 . . .
C11 C 0.54294(10) 0.87747(10) 0.68068(3) 0.0336(3) Uani 1.000000 . . .
C42 C 0.61800(9) 0.80489(10) 0.56743(3) 0.0322(3) Uani 1.000000 . . .
C54 C 0.44312(10) 0.81459(10) 0.54301(3) 0.0354(4) Uani 1.000000 . . .
C55 C 0.46403(11) 0.89466(11) 0.54514(4) 0.0422(4) Uani 1.000000 . . .
H55 H 0.49922(11) 0.91264(11) 0.55987(4) 0.0506(5) Uiso 1.000000 R . .
C12 C 0.49541(11) 0.94188(10) 0.67107(3) 0.0415(4) Uani 1.000000 . . .
C61 C 0.35433(10) 0.67899(11) 0.56739(3) 0.0376(4) Uani 1.000000 . . .
C44 C 0.73162(11) 0.89446(12) 0.57364(4) 0.0448(4) Uani 1.000000 . . .
H44 H 0.76128(11) 0.93466(12) 0.58358(4) 0.0537(5) Uiso 1.000000 R . .
C30 C 0.41482(11) 0.61916(10) 0.68780(4) 0.0412(4) Uani 1.000000 . . .
C43 C 0.66027(10) 0.86514(10) 0.58199(3) 0.0357(4) Uani 1.000000 . . .
C56 C 0.43404(12) 0.94826(12) 0.52602(4) 0.0522(5) Uani 1.000000 . . .
H56 H 0.44847(12) 1.00275(12) 0.52794(4) 0.0627(6) Uiso 1.000000 R . .
C47 C 0.64623(10) 0.77512(11) 0.54444(3) 0.0406(4) Uani 1.000000 . . .
C59 C 0.39089(10) 0.78989(12) 0.52117(3) 0.0417(4) Uani 1.000000 . . .
H59 H 0.37482(10) 0.73578(12) 0.51946(3) 0.0500(5) Uiso 1.000000 R . .
C57 C 0.38330(12) 0.92394(14) 0.50410(4) 0.0543(5) Uani 1.000000 . . .
C16 C 0.61965(12) 0.89038(12) 0.69491(3) 0.0471(4) Uani 1.000000 . . .
C58 C 0.36267(11) 0.84414(13) 0.50209(4) 0.0504(5) Uani 1.000000 . . .
H58 H 0.32820(11) 0.82630(13) 0.48717(4) 0.0604(6) Uiso 1.000000 R . .
C51 C 0.60577(12) 0.70765(13) 0.52824(4) 0.0522(5) Uani 1.000000 . . .
H51 H 0.55577(12) 0.69229(13) 0.53617(4) 0.0626(6) Uiso 1.000000 R . .
C31 C 0.44883(12) 0.59086(11) 0.71246(4) 0.0505(5) Uani 1.000000 . . .
C46 C 0.71732(11) 0.80833(13) 0.53692(4) 0.0512(5) Uani 1.000000 . . .
H46 H 0.73667(11) 0.78997(13) 0.52132(4) 0.0615(6) Uiso 1.000000 R . .
C45 C 0.75992(11) 0.86623(14) 0.55122(4) 0.0520(5) Uani 1.000000 . . .
H45 H 0.80856(11) 0.88683(14) 0.54576(4) 0.0624(6) Uiso 1.000000 R . .
C48 C 0.63245(11) 0.89842(11) 0.60688(3) 0.0407(4) Uani 1.000000 . . .
H48 H 0.57846(11) 0.87432(11) 0.60896(3) 0.0489(5) Uiso 1.000000 R . .
C27 C 0.41260(11) 0.93239(12) 0.65538(4) 0.0480(4) Uani 1.000000 . . .
H27 H 0.40074(11) 0.87429(12) 0.65348(4) 0.0576(5) Uiso 1.000000 R . .
C62 C 0.29002(11) 0.72788(13) 0.57284(4) 0.0476(4) Uani 1.000000 . . .
C35 C 0.35157(12) 0.57801(11) 0.67300(4) 0.0494(5) Uani 1.000000 . . .
C15 C 0.64713(14) 0.96817(15) 0.69897(4) 0.0605(6) Uani 1.000000 . . .
H15 H 0.69889(14) 0.97740(15) 0.70849(4) 0.0726(7) Uiso 1.000000 R . .
C70 C 0.40741(13) 0.55087(12) 0.54895(4) 0.0528(5) Uani 1.000000 . . .
H70 H 0.45723(13) 0.56586(12) 0.56081(4) 0.0634(6) Uiso 1.000000 R . .
C66 C 0.33929(11) 0.60524(12) 0.55481(4) 0.0471(4) Uani 1.000000 . . .
C36 C 0.51827(14) 0.63122(13) 0.72900(4) 0.0597(5) Uani 1.000000 . . .
H36 H 0.53230(14) 0.68008(13) 0.71941(4) 0.0717(7) Uiso 1.000000 R . .
C67 C 0.30227(12) 0.80689(12) 0.58678(4) 0.0486(5) Uani 1.000000 . . .
H67 H 0.36195(12) 0.81596(12) 0.59103(4) 0.0583(5) Uiso 1.000000 R . .
C68 C 0.26726(14) 0.87479(15) 0.56900(4) 0.0648(6) Uani 1.000000 . . .
H68a H 0.20791(16) 0.8708(6) 0.5664(3) 0.0971(9) Uiso 1.000000 GR . .
H68b H 0.2832(9) 0.92589(15) 0.57718(16) 0.0971(9) Uiso 1.000000 GR . .
H68c H 0.2883(8) 0.8710(6) 0.55202(12) 0.0971(9) Uiso 1.000000 GR . .
C13 C 0.52630(15) 1.01842(12) 0.67593(5) 0.0599(6) Uani 1.000000 . . .
H13 H 0.49431(15) 1.06269(12) 0.66959(5) 0.0718(7) Uiso 1.000000 R . .
C14 C 0.60081(16) 1.03167(14) 0.68945(5) 0.0662(6) Uani 1.000000 . . .
H14 H 0.62047(16) 1.08435(14) 0.69227(5) 0.0794(8) Uiso 1.000000 R . .
C33 C 0.35655(17) 0.47914(13) 0.70707(6) 0.0734(8) Uani 1.000000 . . .
H33 H 0.33695(17) 0.43091(13) 0.71360(6) 0.0881(9) Uiso 1.000000 R . .
C49 C 0.62160(14) 0.98840(12) 0.60560(4) 0.0572(5) Uani 1.000000 . . .
H49a H 0.6742(2) 1.01374(13) 0.6044(3) 0.0857(8) Uiso 1.000000 GR . .
H49b H 0.5839(7) 1.00234(14) 0.59017(17) 0.0857(8) Uiso 1.000000 GR . .
H49c H 0.5997(9) 1.00693(17) 0.62143(14) 0.0857(8) Uiso 1.000000 GR . .
C34 C 0.32349(15) 0.50767(12) 0.68312(5) 0.0647(6) Uani 1.000000 . . .
H34 H 0.28088(15) 0.47904(12) 0.67331(5) 0.0776(8) Uiso 1.000000 R . .
C69 C 0.26365(13) 0.80747(14) 0.61252(4) 0.0582(5) Uani 1.000000 . . .
H69a H 0.2686(9) 0.8607(3) 0.62028(16) 0.0874(8) Uiso 1.000000 GR . .
H69b H 0.2061(3) 0.7932(9) 0.60899(6) 0.0874(8) Uiso 1.000000 GR . .
H69c H 0.2916(7) 0.7689(7) 0.62471(12) 0.0874(8) Uiso 1.000000 GR . .
C52 C 0.57958(14) 0.73340(18) 0.49998(4) 0.0688(7) Uani 1.000000 . . .
H52a H 0.5468(10) 0.7818(6) 0.49995(4) 0.1031(10) Uiso 1.000000 GR . .
H52b H 0.62780(14) 0.7438(11) 0.49117(12) 0.1031(10) Uiso 1.000000 GR . .
H52c H 0.5474(10) 0.6910(5) 0.49073(11) 0.1031(10) Uiso 1.000000 GR . .
C32 C 0.41776(16) 0.52002(13) 0.72161(5) 0.0652(6) Uani 1.000000 . . .
H32 H 0.43951(16) 0.49987(13) 0.73822(5) 0.0782(8) Uiso 1.000000 R . .
C50 C 0.69070(14) 0.87533(14) 0.63058(4) 0.0591(5) Uani 1.000000 . . .
H50a H 0.6939(7) 0.81729(14) 0.63183(18) 0.0886(8) Uiso 1.000000 GR . .
H50b H 0.7447(3) 0.8970(8) 0.62881(15) 0.0886(8) Uiso 1.000000 GR . .
H50c H 0.6712(5) 0.8968(8) 0.64642(5) 0.0886(8) Uiso 1.000000 GR . .
C39 C 0.31387(13) 0.60679(13) 0.64652(5) 0.0591(5) Uani 1.000000 . . .
H39 H 0.34048(13) 0.65828(13) 0.64288(5) 0.0709(7) Uiso 1.000000 R . .
C28 C 0.41195(14) 0.96792(15) 0.62785(4) 0.0615(6) Uani 1.000000 . . .
H28a H 0.3574(3) 0.9632(9) 0.61837(12) 0.0922(8) Uiso 1.000000 GR . .
H28b H 0.4273(10) 1.0241(3) 0.62927(4) 0.0922(8) Uiso 1.000000 GR . .
H28c H 0.4507(8) 0.9392(7) 0.61835(12) 0.0922(8) Uiso 1.000000 GR . .
C64 C 0.19560(14) 0.6311(2) 0.55242(5) 0.0847(9) Uani 1.000000 . . .
H64 H 0.14119(14) 0.6154(2) 0.54702(5) 0.1016(11) Uiso 1.000000 R . .
C63 C 0.21107(13) 0.70173(18) 0.56511(5) 0.0725(7) Uani 1.000000 . . .
H63 H 0.16675(13) 0.73399(18) 0.56877(5) 0.0870(9) Uiso 1.000000 R . .
C29 C 0.34603(14) 0.97037(15) 0.66949(5) 0.0659(6) Uani 1.000000 . . .
H29a H 0.3542(6) 1.02802(19) 0.6704(3) 0.0988(9) Uiso 1.000000 GR . .
H29b H 0.29283(15) 0.9588(9) 0.6598(2) 0.0988(9) Uiso 1.000000 GR . .
H29c H 0.3484(7) 0.9487(8) 0.68724(13) 0.0988(9) Uiso 1.000000 GR . .
C65 C 0.25877(14) 0.58283(16) 0.54750(4) 0.0693(7) Uani 1.000000 . . .
H65 H 0.24752(14) 0.53332(16) 0.53897(4) 0.0832(8) Uiso 1.000000 R . .
C60 C 0.35149(16) 0.98356(17) 0.48343(5) 0.0788(8) Uani 1.000000 . . .
H60a H 0.3661(11) 1.03736(18) 0.48959(16) 0.1182(12) Uiso 1.000000 GR . .
H60b H 0.3755(9) 0.9730(7) 0.46725(13) 0.1182(12) Uiso 1.000000 GR . .
H60c H 0.2923(2) 0.9790(8) 0.4800(3) 0.1182(12) Uiso 1.000000 GR . .
C71 C 0.42576(18) 0.56077(17) 0.52084(5) 0.0804(8) Uani 1.000000 . . .
H71a H 0.3780(5) 0.5454(12) 0.50884(5) 0.1206(12) Uiso 1.000000 GR . .
H71b H 0.4393(12) 0.6164(3) 0.51776(13) 0.1206(12) Uiso 1.000000 GR . .
H71c H 0.4718(8) 0.5269(9) 0.51782(13) 0.1206(12) Uiso 1.000000 GR . .
C38 C 0.49426(19) 0.65774(17) 0.75540(5) 0.0805(8) Uani 1.000000 . . .
H38a H 0.4825(12) 0.61096(18) 0.76566(17) 0.1207(12) Uiso 1.000000 GR . .
H38b H 0.5390(5) 0.6878(11) 0.76490(18) 0.1207(12) Uiso 1.000000 GR . .
H38c H 0.4459(8) 0.6915(10) 0.75260(5) 0.1207(12) Uiso 1.000000 GR . .
C37 C 0.59482(17) 0.57883(19) 0.73284(6) 0.0891(9) Uani 1.000000 . . .
H37a H 0.6404(4) 0.6099(4) 0.7414(4) 0.1337(13) Uiso 1.000000 GR . .
H37b H 0.5849(5) 0.5330(7) 0.7438(4) 0.1337(13) Uiso 1.000000 GR . .
H37c H 0.6079(8) 0.5602(11) 0.71576(7) 0.1337(13) Uiso 1.000000 GR . .
C53 C 0.66071(16) 0.63456(16) 0.52887(5) 0.0735(7) Uani 1.000000 . . .
H53a H 0.7107(5) 0.6482(3) 0.5214(3) 0.1103(10) Uiso 1.000000 GR . .
H53b H 0.6742(10) 0.6169(7) 0.54701(6) 0.1103(10) Uiso 1.000000 GR . .
H53c H 0.6325(5) 0.5918(4) 0.5186(3) 0.1103(10) Uiso 1.000000 GR . .
C72 C 0.3895(2) 0.46318(15) 0.55365(7) 0.0918(10) Uani 1.000000 . . .
H72a H 0.3741(14) 0.4565(3) 0.57134(17) 0.1377(14) Uiso 1.000000 GR . .
H72b H 0.3448(9) 0.4454(4) 0.5408(3) 0.1377(14) Uiso 1.000000 GR . .
H72c H 0.4380(5) 0.4314(2) 0.5518(5) 0.1377(14) Uiso 1.000000 GR . .
C41 C 0.22313(15) 0.6229(2) 0.64641(7) 0.0926(9) Uani 1.000000 . . .
H41a H 0.2009(3) 0.6438(13) 0.62927(17) 0.1389(14) Uiso 1.000000 GR . .
H41b H 0.1953(3) 0.5733(3) 0.6499(5) 0.1389(14) Uiso 1.000000 GR . .
H41c H 0.21504(17) 0.6619(11) 0.6600(3) 0.1389(14) Uiso 1.000000 GR . .
C40 C 0.3293(2) 0.54916(18) 0.62494(5) 0.0879(9) Uani 1.000000 . . .
H40a H 0.3047(12) 0.4976(4) 0.6282(2) 0.1318(13) Uiso 1.000000 GR . .
H40b H 0.3051(12) 0.5701(7) 0.60802(7) 0.1318(13) Uiso 1.000000 GR . .
H40c H 0.3879(2) 0.5425(10) 0.6247(3) 0.1318(13) Uiso 1.000000 GR . .
C7 C 0.74830(15) 0.65492(18) 0.60169(5) 0.0556(8) Uani 0.780(4) . P 1
H7a H 0.7662(8) 0.6058(3) 0.5939(3) 0.0834(12) Uiso 0.780(4) GR P 1
H7b H 0.7280(4) 0.6920(10) 0.5878(2) 0.0834(12) Uiso 0.780(4) GR P 1
H7c H 0.7941(5) 0.6791(11) 0.61265(10) 0.0834(12) Uiso 0.780(4) GR P 1
C8 C 0.5342(2) 0.46568(16) 0.61371(7) 0.0670(9) Uani 0.780(4) . P 1
H8a H 0.4886(9) 0.47946(16) 0.6006(3) 0.1006(13) Uiso 0.780(4) GR P 1
H8b H 0.5738(4) 0.4341(7) 0.6054(4) 0.1006(13) Uiso 0.780(4) GR P 1
H8c H 0.5143(12) 0.4347(7) 0.62779(10) 0.1006(13) Uiso 0.780(4) GR P 1
C74 C 0.7691(6) 0.6908(7) 0.6542(2) 0.065(3) Uani 0.220(4) . P -1
H74a H 0.802(2) 0.6534(18) 0.6656(13) 0.098(5) Uiso 0.220(4) GR P -1
H74b H 0.799(2) 0.706(4) 0.6395(2) 0.098(5) Uiso 0.220(4) GR P -1
H74c H 0.7580(6) 0.738(3) 0.6642(13) 0.098(5) Uiso 0.220(4) GR P -1
C73 C 0.5688(7) 0.4909(6) 0.6708(2) 0.062(3) Uani 0.220(4) . P -1
H73a H 0.536(4) 0.448(2) 0.6620(3) 0.092(5) Uiso 0.220(4) GR P -1
H73b H 0.6209(7) 0.469(3) 0.6787(11) 0.092(5) Uiso 0.220(4) GR P -1
H73c H 0.540(4) 0.5141(11) 0.6845(8) 0.092(5) Uiso 0.220(4) GR P -1
C18 C 0.7536(4) 0.8141(4) 0.69998(9) 0.0665(13) Uani 0.654(10) . P 2
H18a H 0.7524(4) 0.8114(18) 0.68091(9) 0.100(2) Uiso 0.654(10) GR P 2
H18b H 0.7862(6) 0.8598(9) 0.7067(5) 0.100(2) Uiso 0.654(10) GR P 2
H18c H 0.7776(7) 0.7652(10) 0.7078(5) 0.100(2) Uiso 0.654(10) GR P 2
C19 C 0.6731(3) 0.8347(5) 0.73853(8) 0.0754(19) Uani 0.654(10) . P 2
H19a H 0.7015(17) 0.8843(10) 0.74375(12) 0.113(3) Uiso 0.654(10) GR P 2
H19b H 0.6175(3) 0.8371(19) 0.74321(11) 0.113(3) Uiso 0.654(10) GR P 2
H19c H 0.7019(17) 0.7899(10) 0.74758(8) 0.113(3) Uiso 0.654(10) GR P 2
C20A C 0.6648(5) 0.7880(8) 0.7300(2) 0.0759(7) Uani 0.346(10) . P -2
H20a H 0.6075(6) 0.784(4) 0.7329(6) 0.1138(11) Uiso 0.346(10) GR P -2
H20b H 0.689(3) 0.7346(16) 0.7301(5) 0.1138(11) Uiso 0.346(10) GR P -2
H20c H 0.694(3) 0.820(2) 0.7440(2) 0.1138(11) Uiso 0.346(10) GR P -2
C10A C 0.7659(6) 0.8448(8) 0.7018(3) 0.0759(7) Uani 0.346(10) . P -2
H10a H 0.7686(10) 0.852(4) 0.6830(3) 0.1138(11) Uiso 0.346(10) GR P -2
H10b H 0.7828(15) 0.894(2) 0.7112(10) 0.1138(11) Uiso 0.346(10) GR P -2
H10c H 0.8020(8) 0.8012(18) 0.7082(11) 0.1138(11) Uiso 0.346(10) GR P -2
C26 C 0.2365(6) 0.8876(5) 0.75450(17) 0.0437(12) Uani 0.366(15) . P 3
H26a H 0.2355(19) 0.9455(5) 0.7525(6) 0.0655(17) Uiso 0.366(15) GR P 3
H26b H 0.1815(9) 0.8664(18) 0.7501(6) 0.0655(17) Uiso 0.366(15) GR P 3
H26c H 0.2563(16) 0.874(2) 0.77265(18) 0.0655(17) Uiso 0.366(15) GR P 3
C23 C 0.2930(5) 0.8513(3) 0.73611(15) 0.0437(12) Uani 0.366(15) . P 3
C22 C 0.3746(6) 0.8705(3) 0.74190(11) 0.0437(12) Uani 0.366(15) G P 3
H22 H 0.3919(6) 0.9034(3) 0.75651(11) 0.0524(14) Uiso 0.366(15) R P 3
C21 C 0.4310(4) 0.8415(4) 0.72631(13) 0.0437(12) Uani 0.366(15) G P 3
H21 H 0.4869(4) 0.8546(4) 0.73026(13) 0.0524(14) Uiso 0.366(15) R P 3
C20 C 0.4058(4) 0.7934(4) 0.70493(13) 0.0437(12) Uani 0.366(15) G P 3
C25 C 0.3242(4) 0.7743(4) 0.69914(13) 0.0437(12) Uani 0.366(15) G P 3
H25 H 0.3069(4) 0.7414(4) 0.68452(13) 0.0524(14) Uiso 0.366(15) R P 3
C24 C 0.2677(4) 0.8032(3) 0.71473(17) 0.0437(12) Uani 0.366(15) G P 3
H24 H 0.2119(4) 0.7901(3) 0.71077(17) 0.0524(14) Uiso 0.366(15) R P 3
C12A C 0.3184(3) 0.85694(15) 0.74288(8) 0.0418(7) Uani 0.634(15) . P -3
C17A C 0.4015(3) 0.87052(17) 0.74486(6) 0.0418(7) Uani 0.634(15) G P -3
H17b H 0.4272(3) 0.90186(17) 0.75880(6) 0.0502(8) Uiso 0.634(15) R P -3
C16A C 0.4471(2) 0.8382(2) 0.72643(8) 0.0418(7) Uani 0.634(15) G P -3
H16A H 0.5039(2) 0.8475(2) 0.72778(8) 0.0502(8) Uiso 0.634(15) R P -3
C15A C 0.4095(2) 0.7924(2) 0.70603(7) 0.0418(7) Uani 0.634(15) G P -3
C14A C 0.3263(2) 0.7788(2) 0.70405(7) 0.0418(7) Uani 0.634(15) G P -3
H14A H 0.3006(2) 0.7475(2) 0.69011(7) 0.0502(8) Uiso 0.634(15) R P -3
C13A C 0.2808(2) 0.81109(18) 0.72248(10) 0.0418(7) Uani 0.634(15) G P -3
H13A H 0.2239(2) 0.80181(18) 0.72113(10) 0.0502(8) Uiso 0.634(15) R P -3
C11A C 0.2677(5) 0.8944(3) 0.76244(14) 0.0632(14) Uani 0.634(15) . P -3
H11a H 0.2985(9) 0.8939(16) 0.77991(16) 0.095(2) Uiso 0.634(15) GR P -3
H11b H 0.2546(15) 0.9494(6) 0.7573(3) 0.095(2) Uiso 0.634(15) GR P -3
H11c H 0.2173(10) 0.8641(10) 0.7628(5) 0.095(2) Uiso 0.634(15) GR P -3

loop_
_atom_site_aniso_label
_atom_site_aniso_U_11
_atom_site_aniso_U_22
_atom_site_aniso_U_33
_atom_site_aniso_U_12
_atom_site_aniso_U_13
_atom_site_aniso_U_23
C2 0.0343(9) 0.0460(10) 0.0491(10) 0.0120(8) 0.0058(7) 0.0058(8)
C6 0.0534(11) 0.0388(9) 0.0506(10) 0.0099(8) 0.0173(8) 0.0093(8)
C5 0.0527(11) 0.0314(9) 0.0564(11) 0.0105(8) 0.0130(9) 0.0028(8)
C3 0.0388(9) 0.0465(10) 0.0486(10) 0.0149(8) 0.0144(8) 0.0071(8)
C17 0.0539(12) 0.0860(17) 0.0803(15) -0.0123(12) -0.0235(11) 0.0242(13)
Al2 0.0294(2) 0.0297(2) 0.0329(2) 0.00195(18) 0.00589(18) -0.00060(18)
C4 0.0470(10) 0.0400(9) 0.0409(9) 0.0136(8) 0.0131(7) -0.0012(7)
C1 0.0452(10) 0.0444(10) 0.0375(9) 0.0116(8) 0.0073(7) 0.0067(7)
Al1 0.0310(2) 0.0304(2) 0.0333(2) 0.00095(18) 0.01025(18) -0.00062(18)
N1 0.0307(7) 0.0296(6) 0.0322(6) -0.0024(5) 0.0069(5) -0.0004(5)
N4 0.0299(7) 0.0340(7) 0.0349(7) -0.0022(5) 0.0037(5) -0.0052(5)
N3 0.0261(6) 0.0330(7) 0.0320(6) -0.0004(5) 0.0045(5) 0.0008(5)
N2 0.0359(7) 0.0288(7) 0.0410(7) -0.0029(6) 0.0148(6) -0.0015(5)
C10 0.0292(8) 0.0335(8) 0.0304(7) 0.0013(6) 0.0048(6) -0.0063(6)
C9 0.0321(8) 0.0327(8) 0.0313(8) 0.0018(6) 0.0072(6) 0.0012(6)
C11 0.0395(9) 0.0345(8) 0.0278(7) -0.0069(7) 0.0081(6) -0.0030(6)
C42 0.0268(7) 0.0381(8) 0.0319(8) 0.0025(6) 0.0043(6) 0.0063(6)
C54 0.0302(8) 0.0434(9) 0.0320(8) 0.0014(7) 0.0017(6) -0.0010(7)
C55 0.0381(9) 0.0426(9) 0.0431(9) 0.0012(8) -0.0066(7) 0.0009(8)
C12 0.0490(10) 0.0332(9) 0.0438(9) -0.0004(8) 0.0123(8) -0.0037(7)
C61 0.0311(8) 0.0471(10) 0.0349(8) -0.0067(7) 0.0047(6) -0.0085(7)
C44 0.0363(9) 0.0503(11) 0.0477(10) -0.0112(8) 0.0049(7) 0.0076(8)
C30 0.0454(10) 0.0295(8) 0.0538(10) 0.0003(7) 0.0272(8) -0.0001(7)
C43 0.0317(8) 0.0409(9) 0.0345(8) -0.0012(7) 0.0044(6) 0.0070(7)
C56 0.0484(11) 0.0451(11) 0.0593(12) -0.0014(9) -0.0101(9) 0.0089(9)
C47 0.0355(9) 0.0500(10) 0.0370(9) 0.0058(8) 0.0072(7) 0.0009(8)
C59 0.0380(9) 0.0497(10) 0.0367(9) -0.0044(8) 0.0013(7) -0.0025(8)
C57 0.0449(10) 0.0628(13) 0.0515(11) -0.0030(9) -0.0098(9) 0.0153(10)
C16 0.0498(10) 0.0544(11) 0.0361(9) -0.0137(9) -0.0000(8) 0.0006(8)
C58 0.0426(10) 0.0673(13) 0.0382(9) -0.0061(9) -0.0078(8) 0.0040(9)
C51 0.0464(11) 0.0648(13) 0.0473(10) 0.0028(9) 0.0136(8) -0.0165(9)
C31 0.0562(12) 0.0374(10) 0.0633(12) 0.0061(9) 0.0298(9) 0.0099(9)
C46 0.0420(10) 0.0722(14) 0.0422(10) 0.0033(10) 0.0165(8) 0.0040(9)
C45 0.0368(10) 0.0693(13) 0.0523(11) -0.0056(9) 0.0148(8) 0.0134(10)
C48 0.0423(9) 0.0430(9) 0.0378(9) -0.0146(8) 0.0083(7) -0.0037(7)
C27 0.0430(10) 0.0424(10) 0.0601(11) 0.0099(8) 0.0117(8) 0.0060(9)
C62 0.0341(9) 0.0625(12) 0.0453(10) 0.0020(8) 0.0012(7) -0.0126(9)
C35 0.0516(11) 0.0349(9) 0.0675(12) -0.0110(8) 0.0315(9) -0.0090(9)
C15 0.0651(13) 0.0726(15) 0.0426(10) -0.0353(12) 0.0012(9) -0.0119(10)
C70 0.0601(12) 0.0447(11) 0.0572(12) -0.0140(9) 0.0218(10) -0.0202(9)
C66 0.0461(10) 0.0542(11) 0.0431(9) -0.0165(9) 0.0146(8) -0.0167(8)
C36 0.0638(13) 0.0543(12) 0.0614(13) 0.0025(10) 0.0086(10) 0.0234(10)
C67 0.0417(10) 0.0561(12) 0.0470(10) 0.0155(9) 0.0010(8) -0.0083(9)
C68 0.0645(14) 0.0769(15) 0.0521(12) 0.0329(12) 0.0038(10) -0.0011(11)
C13 0.0771(15) 0.0341(10) 0.0713(14) -0.0039(10) 0.0213(12) -0.0061(9)
C14 0.0915(17) 0.0438(12) 0.0648(14) -0.0255(12) 0.0159(12) -0.0168(10)
C33 0.0985(19) 0.0368(11) 0.0967(19) -0.0096(12) 0.0612(16) 0.0036(12)
C49 0.0634(13) 0.0468(11) 0.0640(13) -0.0116(10) 0.0188(10) -0.0087(10)
C34 0.0771(15) 0.0405(11) 0.0851(16) -0.0209(10) 0.0462(13) -0.0131(11)
C69 0.0572(12) 0.0657(14) 0.0522(11) 0.0135(10) 0.0081(9) -0.0070(10)
C52 0.0546(13) 0.110(2) 0.0427(11) -0.0041(13) 0.0094(9) -0.0176(12)
C32 0.0824(16) 0.0423(11) 0.0782(15) 0.0066(11) 0.0400(13) 0.0148(11)
C50 0.0696(14) 0.0689(14) 0.0376(10) -0.0157(11) 0.0017(9) 0.0018(9)
C39 0.0517(12) 0.0527(12) 0.0737(14) -0.0258(10) 0.0113(10) -0.0074(10)
C28 0.0580(13) 0.0676(14) 0.0590(12) 0.0083(11) 0.0073(10) 0.0118(11)
C64 0.0375(11) 0.131(3) 0.0844(17) -0.0265(14) 0.0037(11) -0.0446(17)
C63 0.0333(10) 0.107(2) 0.0762(15) 0.0022(11) 0.0019(10) -0.0292(14)
C29 0.0612(13) 0.0628(14) 0.0774(15) 0.0261(11) 0.0240(11) 0.0133(12)
C65 0.0581(13) 0.0879(17) 0.0635(13) -0.0353(12) 0.0139(10) -0.0369(12)
C60 0.0710(15) 0.0802(17) 0.0765(16) -0.0088(13) -0.0284(13) 0.0328(14)
C71 0.098(2) 0.0828(18) 0.0669(15) -0.0022(15) 0.0396(14) -0.0256(13)
C38 0.110(2) 0.0749(17) 0.0568(14) -0.0087(15) 0.0099(14) 0.0133(12)
C37 0.0783(17) 0.089(2) 0.098(2) 0.0187(15) 0.0029(15) 0.0409(17)
C53 0.0726(15) 0.0712(16) 0.0788(16) 0.0124(13) 0.0176(12) -0.0280(13)
C72 0.121(2) 0.0530(14) 0.111(2) -0.0122(15) 0.0528(19) -0.0183(15)
C41 0.0509(14) 0.101(2) 0.124(3) -0.0285(14) 0.0011(14) -0.0097(19)
C40 0.119(2) 0.0813(19) 0.0675(16) -0.0382(17) 0.0299(15) -0.0163(14)
C7 0.0410(13) 0.0739(19) 0.0545(15) 0.0174(12) 0.0164(11) 0.0138(13)
C8 0.084(2) 0.0402(14) 0.076(2) 0.0031(14) 0.0030(16) -0.0029(13)
C74 0.045(5) 0.071(7) 0.080(7) 0.002(5) 0.007(5) 0.019(6)
C73 0.075(7) 0.050(5) 0.067(6) 0.014(5) 0.038(5) 0.022(5)
C18 0.078(3) 0.078(3) 0.0427(18) 0.006(3) 0.0025(18) 0.001(2)
C19 0.067(2) 0.112(5) 0.047(2) 0.008(3) 0.0039(17) 0.023(3)
C20A 0.0539(12) 0.0860(17) 0.0803(15) -0.0123(12) -0.0235(11) 0.0242(13)
C10A 0.0539(12) 0.0860(17) 0.0803(15) -0.0123(12) -0.0235(11) 0.0242(13)
C26 0.0450(19) 0.0452(16) 0.0438(16) 0.0099(11) 0.0178(14) 0.0035(11)
C23 0.0450(19) 0.0452(16) 0.0438(16) 0.0099(11) 0.0178(14) 0.0035(11)
C22 0.0450(19) 0.0452(16) 0.0438(16) 0.0099(11) 0.0178(14) 0.0035(11)
C21 0.0450(19) 0.0452(16) 0.0438(16) 0.0099(11) 0.0178(14) 0.0035(11)
C20 0.0450(19) 0.0452(16) 0.0438(16) 0.0099(11) 0.0178(14) 0.0035(11)
C25 0.0450(19) 0.0452(16) 0.0438(16) 0.0099(11) 0.0178(14) 0.0035(11)
C24 0.0450(19) 0.0452(16) 0.0438(16) 0.0099(11) 0.0178(14) 0.0035(11)
C12A 0.0462(11) 0.0388(9) 0.0441(10) -0.0025(6) 0.0207(8) -0.0062(7)
C17A 0.0462(11) 0.0388(9) 0.0441(10) -0.0025(6) 0.0207(8) -0.0062(7)
C16A 0.0462(11) 0.0388(9) 0.0441(10) -0.0025(6) 0.0207(8) -0.0062(7)
C15A 0.0462(11) 0.0388(9) 0.0441(10) -0.0025(6) 0.0207(8) -0.0062(7)
C14A 0.0462(11) 0.0388(9) 0.0441(10) -0.0025(6) 0.0207(8) -0.0062(7)
C13A 0.0462(11) 0.0388(9) 0.0441(10) -0.0025(6) 0.0207(8) -0.0062(7)
C11A 0.059(3) 0.063(2) 0.074(3) -0.013(2) 0.035(3) -0.021(2)

loop_
_atom_type_symbol
_atom_type_scat_dispersion_real
_atom_type_scat_dispersion_imag
_atom_type_scat_Cromer_Mann_a1
_atom_type_scat_Cromer_Mann_a2
_atom_type_scat_Cromer_Mann_a3
_atom_type_scat_Cromer_Mann_a4
_atom_type_scat_Cromer_Mann_b1
_atom_type_scat_Cromer_Mann_b2
_atom_type_scat_Cromer_Mann_b3
_atom_type_scat_Cromer_Mann_b4
_atom_type_scat_Cromer_Mann_c
_atom_type_scat_source
_atom_type_scat_dispersion_source
Al 0.21258 0.24606 6.42020 1.90020 1.59360 1.96460 3.03870 0.74260 31.54720 85.08860 1.11510 'International Tables Volume C Table 6.1.1.4 (pp. 500-502)' 'Brennan, Cowan, Rev. Sci. Instrum., 1992, 63, 850'
C 0.01788 0.00908 2.31000 1.02000 1.58860 0.86500 20.84390 10.20750 0.56870 51.65120 0.21560 'International Tables Volume C Table 6.1.1.4 (pp. 500-502)' 'Brennan, Cowan, Rev. Sci. Instrum., 1992, 63, 850'
H 0.00000 0.00000 0.49300 0.32291 0.14019 0.04081 10.51090 26.12570 3.14236 57.79970 0.00304 'International Tables Volume C Table 6.1.1.4 (pp. 500-502)' 'Brennan, Cowan, Rev. Sci. Instrum., 1992, 63, 850'
N 0.03110 0.01806 12.21260 3.13220 2.01250 1.16630 0.00570 9.89330 28.99750 0.58260 -11.52900 'International Tables Volume C Table 6.1.1.4 (pp. 500-502)' 'Brennan, Cowan, Rev. Sci. Instrum., 1992, 63, 850'

loop_
_exptl_crystal_face_index_h
_exptl_crystal_face_index_k
_exptl_crystal_face_index_l
_exptl_crystal_face_perp_dist
-2 -9 20 0.0861
0 -11 -8 0.1326
8 -5 13 0.0418
8 -7 -2 0.0616
11 -2 0 0.0375
10 -1 5 0.0323
8 1 18 0.0927
10 -3 -6 0.0487
5 9 -4 0.0599
6 9 -12 0.0751
0 10 -14 0.0751
-1 11 2 0.0771
-6 8 -12 0.0656
-7 8 6 0.0864
-7 7 -11 0.0580
-9 5 -8 0.0504
-10 3 -6 0.0513
-11 -2 6 0.0650
-8 -5 -12 0.1100

loop_
_geom_angle_atom_site_label_1
_geom_angle_atom_site_label_2
_geom_angle_atom_site_label_3
_geom_angle
_geom_angle_site_symmetry_1
_geom_angle_site_symmetry_3
_geom_angle_publ_flag
C3 C2 H2 119.41(11) . . ?
C1 C2 H2 119.41(10) . . ?
C1 C2 C3 121.18(17) . . ?
C74 C2 H2 4.1(5) . . ?
C74 C2 C3 115.4(5) . . ?
C74 C2 C1 123.4(5) . . ?
C5 C6 H6 119.49(12) . . ?
C1 C6 H6 119.49(10) . . ?
C1 C6 C5 121.03(17) . . ?
C73 C6 H6 10.6(4) . . ?
C73 C6 C5 120.3(5) . . ?
C73 C6 C1 117.6(5) . . ?
H5 C5 C6 120.13(12) . . ?
C4 C5 C6 119.75(17) . . ?
C4 C5 H5 120.13(10) . . ?
C8 C5 C6 123.2(2) . . ?
C8 C5 H5 3.41(15) . . ?
C8 C5 C4 117.0(2) . . ?
H3 C3 C2 120.15(11) . . ?
C4 C3 C2 119.70(16) . . ?
C4 C3 H3 120.15(9) . . ?
C7 C3 C2 120.8(2) . . ?
C7 C3 H3 1.66(14) . . ?
C7 C3 C4 119.47(18) . . ?
H17 C17 H17a 29.8 . . ?
C16 C17 H17a 107.86(12) . . ?
C16 C17 H17 102.77(13) . . ?
C18 C17 H17a 107.9(3) . . ?
C18 C17 H17 85.9(3) . . ?
C18 C17 C16 118.5(3) . . ?
C19 C17 H17a 107.9(3) . . ?
C19 C17 H17 135.9(3) . . ?
C19 C17 C16 105.0(3) . . ?
C19 C17 C18 109.4(3) . . ?
C20A C17 H17a 76.5(6) . . ?
C20A C17 H17 102.8(6) . . ?
C20A C17 C16 126.5(6) . . ?
C20A C17 C18 109.5(4) . . ?
C20A C17 C19 33.3(5) . . ?
C10A C17 H17a 126.8(5) . . ?
C10A C17 H17 102.8(5) . . ?
C10A C17 C16 105.4(5) . . ?
C10A C17 C18 19.1(5) . . ?
C10A C17 C19 102.1(5) . . ?
C10A C17 C20A 113.5(5) . . ?
Al1 Al2 C4 93.94(5) . . ?
N4 Al2 C4 122.76(7) . . ?
N4 Al2 Al1 131.00(4) . . ?
N3 Al2 C4 113.71(7) . . ?
N3 Al2 Al1 129.11(4) . . ?
N3 Al2 N4 67.94(5) . . ?
C3 C4 C5 109.82(15) . . ?
Al2 C4 C5 106.13(11) . . ?
Al2 C4 C3 100.77(11) . . ?
H4 C4 C5 113.08(10) . . ?
H4 C4 C3 113.08(9) . . ?
H4 C4 Al2 113.08(5) . . ?
C6 C1 C2 109.37(15) . . ?
H1 C1 C2 113.09(10) . . ?
H1 C1 C6 113.09(10) . . ?
Al1 C1 C2 109.27(12) . . ?
Al1 C1 C6 97.90(12) . . ?
Al1 C1 H1 113.09(5) . . ?
C1 Al1 Al2 93.73(5) . . ?
N1 Al1 Al2 132.88(4) . . ?
N1 Al1 C1 120.77(7) . . ?
N2 Al1 Al2 131.41(5) . . ?
N2 Al1 C1 110.92(7) . . ?
N2 Al1 N1 68.17(5) . . ?
C9 N1 Al1 90.22(9) . . ?
C11 N1 Al1 143.15(10) . . ?
C11 N1 C9 126.26(13) . . ?
C10 N4 Al2 90.44(9) . . ?
C61 N4 Al2 142.85(11) . . ?
C61 N4 C10 125.31(14) . . ?
C10 N3 Al2 91.77(9) . . ?
C42 N3 Al2 139.58(10) . . ?
C42 N3 C10 125.47(13) . . ?
C9 N2 Al1 91.76(9) . . ?
C30 N2 Al1 137.66(11) . . ?
C30 N2 C9 126.26(13) . . ?
N3 C10 N4 109.47(14) . . ?
C54 C10 N4 127.47(14) . . ?
C54 C10 N3 122.87(14) . . ?
N2 C9 N1 109.78(13) . . ?
C20 C9 N1 126.1(3) . . ?
C20 C9 N2 123.9(3) . . ?
C15A C9 N1 125.7(2) . . ?
C15A C9 N2 124.48(19) . . ?
C15A C9 C20 3.1(5) . . ?
C12 C11 N1 122.15(14) . . ?
C16 C11 N1 117.64(15) . . ?
C16 C11 C12 120.16(16) . . ?
C43 C42 N3 118.81(14) . . ?
C47 C42 N3 120.24(15) . . ?
C47 C42 C43 120.70(15) . . ?
C55 C54 C10 118.17(14) . . ?
C59 C54 C10 123.40(16) . . ?
C59 C54 C55 118.41(16) . . ?
H55 C55 C54 119.68(10) . . ?
C56 C55 C54 120.64(16) . . ?
C56 C55 H55 119.68(11) . . ?
C27 C12 C11 123.01(16) . . ?
C13 C12 C11 118.17(18) . . ?
C13 C12 C27 118.81(18) . . ?
C62 C61 N4 121.43(15) . . ?
C66 C61 N4 117.79(15) . . ?
C66 C61 C62 120.76(16) . . ?
C43 C44 H44 119.35(11) . . ?
C45 C44 H44 119.35(11) . . ?
C45 C44 C43 121.29(18) . . ?
C31 C30 N2 120.31(17) . . ?
C35 C30 N2 118.32(17) . . ?
C35 C30 C31 121.06(17) . . ?
C44 C43 C42 118.76(16) . . ?
C48 C43 C42 122.43(14) . . ?
C48 C43 C44 118.80(16) . . ?
H56 C56 C55 119.38(11) . . ?
C57 C56 C55 121.23(19) . . ?
C57 C56 H56 119.38(12) . . ?
C51 C47 C42 123.79(16) . . ?
C46 C47 C42 117.49(17) . . ?
C46 C47 C51 118.68(16) . . ?
H59 C59 C54 119.98(11) . . ?
C58 C59 C54 120.03(18) . . ?
C58 C59 H59 119.98(11) . . ?
C58 C57 C56 117.87(18) . . ?
C60 C57 C56 120.3(2) . . ?
C60 C57 C58 121.84(19) . . ?
C11 C16 C17 121.56(18) . . ?
C15 C16 C17 119.55(19) . . ?
C15 C16 C11 118.83(19) . . ?
C57 C58 C59 121.79(17) . . ?
H58 C58 C59 119.10(11) . . ?
H58 C58 C57 119.10(11) . . ?
H51 C51 C47 107.69(10) . . ?
C52 C51 C47 111.57(19) . . ?
C52 C51 H51 107.69(11) . . ?
C53 C51 C47 111.49(17) . . ?
C53 C51 H51 107.69(13) . . ?
C53 C51 C52 110.52(18) . . ?
C36 C31 C30 123.59(17) . . ?
C32 C31 C30 117.7(2) . . ?
C32 C31 C36 118.6(2) . . ?
H46 C46 C47 118.81(11) . . ?
C45 C46 C47 122.37(17) . . ?
C45 C46 H46 118.81(11) . . ?
C46 C45 C44 119.37(17) . . ?
H45 C45 C44 120.32(11) . . ?
H45 C45 C46 120.32(11) . . ?
H48 C48 C43 107.74(9) . . ?
C49 C48 C43 112.08(15) . . ?
C49 C48 H48 107.74(11) . . ?
C50 C48 C43 110.83(16) . . ?
C50 C48 H48 107.74(10) . . ?
C50 C48 C49 110.51(16) . . ?
H27 C27 C12 108.08(10) . . ?
C28 C27 C12 110.93(16) . . ?
C28 C27 H27 108.08(12) . . ?
C29 C27 C12 111.25(18) . . ?
C29 C27 H27 108.08(12) . . ?
C29 C27 C28 110.30(17) . . ?
C67 C62 C61 123.22(16) . . ?
C63 C62 C61 117.97(19) . . ?
C63 C62 C67 118.82(18) . . ?
C34 C35 C30 118.5(2) . . ?
C39 C35 C30 122.33(16) . . ?
C39 C35 C34 119.2(2) . . ?
H15 C15 C16 119.38(13) . . ?
C14 C15 C16 121.2(2) . . ?
C14 C15 H15 119.38(12) . . ?
C66 C70 H70 108.01(10) . . ?
C71 C70 H70 108.01(14) . . ?
C71 C70 C66 111.1(2) . . ?
C72 C70 H70 108.01(17) . . ?
C72 C70 C66 112.88(18) . . ?
C72 C70 C71 108.65(19) . . ?
C70 C66 C61 121.93(16) . . ?
C65 C66 C61 118.31(19) . . ?
C65 C66 C70 119.76(18) . . ?
H36 C36 C31 107.35(10) . . ?
C38 C36 C31 111.81(19) . . ?
C38 C36 H36 107.35(13) . . ?
C37 C36 C31 112.2(2) . . ?
C37 C36 H36 107.35(14) . . ?
C37 C36 C38 110.5(2) . . ?
H67 C67 C62 108.20(10) . . ?
C68 C67 C62 110.58(17) . . ?
C68 C67 H67 108.20(13) . . ?
C69 C67 C62 111.56(18) . . ?
C69 C67 H67 108.20(11) . . ?
C69 C67 C68 110.00(16) . . ?
H68a C68 C67 109.5 . . ?
H68b C68 C67 109.5 . . ?
H68b C68 H68a 109.5 . . ?
H68c C68 C67 109.5 . . ?
H68c C68 H68a 109.5 . . ?
H68c C68 H68b 109.5 . . ?
H13 C13 C12 118.89(13) . . ?
C14 C13 C12 122.2(2) . . ?
C14 C13 H13 118.89(13) . . ?
C13 C14 C15 119.37(19) . . ?
H14 C14 C15 120.31(12) . . ?
H14 C14 C13 120.31(13) . . ?
C34 C33 H33 119.84(13) . . ?
C32 C33 H33 119.84(14) . . ?
C32 C33 C34 120.3(2) . . ?
H49a C49 C48 109.5 . . ?
H49b C49 C48 109.5 . . ?
H49b C49 H49a 109.5 . . ?
H49c C49 C48 109.5 . . ?
H49c C49 H49a 109.5 . . ?
H49c C49 H49b 109.5 . . ?
C33 C34 C35 121.0(2) . . ?
H34 C34 C35 119.50(15) . . ?
H34 C34 C33 119.50(13) . . ?
H69a C69 C67 109.5 . . ?
H69b C69 C67 109.5 . . ?
H69b C69 H69a 109.5 . . ?
H69c C69 C67 109.5 . . ?
H69c C69 H69a 109.5 . . ?
H69c C69 H69b 109.5 . . ?
H52a C52 C51 109.5 . . ?
H52b C52 C51 109.5 . . ?
H52b C52 H52a 109.5 . . ?
H52c C52 C51 109.5 . . ?
H52c C52 H52a 109.5 . . ?
H52c C52 H52b 109.5 . . ?
C33 C32 C31 121.4(2) . . ?
H32 C32 C31 119.31(15) . . ?
H32 C32 C33 119.31(14) . . ?
H50a C50 C48 109.5 . . ?
H50b C50 C48 109.5 . . ?
H50b C50 H50a 109.5 . . ?
H50c C50 C48 109.5 . . ?
H50c C50 H50a 109.5 . . ?
H50c C50 H50b 109.5 . . ?
H39 C39 C35 107.54(10) . . ?
C41 C39 C35 111.3(2) . . ?
C41 C39 H39 107.54(15) . . ?
C40 C39 C35 111.5(2) . . ?
C40 C39 H39 107.54(13) . . ?
C40 C39 C41 111.1(2) . . ?
H28a C28 C27 109.5 . . ?
H28b C28 C27 109.5 . . ?
H28b C28 H28a 109.5 . . ?
H28c C28 C27 109.5 . . ?
H28c C28 H28a 109.5 . . ?
H28c C28 H28b 109.5 . . ?
C63 C64 H64 120.05(13) . . ?
C65 C64 H64 120.05(13) . . ?
C65 C64 C63 119.9(2) . . ?
C64 C63 C62 121.9(2) . . ?
H63 C63 C62 119.05(13) . . ?
H63 C63 C64 119.05(13) . . ?
H29a C29 C27 109.5 . . ?
H29b C29 C27 109.5 . . ?
H29b C29 H29a 109.5 . . ?
H29c C29 C27 109.5 . . ?
H29c C29 H29a 109.5 . . ?
H29c C29 H29b 109.5 . . ?
C64 C65 C66 121.1(2) . . ?
H65 C65 C66 119.43(13) . . ?
H65 C65 C64 119.43(13) . . ?
H60a C60 C57 109.5 . . ?
H60b C60 C57 109.5 . . ?
H60b C60 H60a 109.5 . . ?
H60c C60 C57 109.5 . . ?
H60c C60 H60a 109.5 . . ?
H60c C60 H60b 109.5 . . ?
H71a C71 C70 109.5 . . ?
H71b C71 C70 109.5 . . ?
H71b C71 H71a 109.5 . . ?
H71c C71 C70 109.5 . . ?
H71c C71 H71a 109.5 . . ?
H71c C71 H71b 109.5 . . ?
H38a C38 C36 109.5 . . ?
H38b C38 C36 109.5 . . ?
H38b C38 H38a 109.5 . . ?
H38c C38 C36 109.5 . . ?
H38c C38 H38a 109.5 . . ?
H38c C38 H38b 109.5 . . ?
H37a C37 C36 109.5 . . ?
H37b C37 C36 109.5 . . ?
H37b C37 H37a 109.5 . . ?
H37c C37 C36 109.5 . . ?
H37c C37 H37a 109.5 . . ?
H37c C37 H37b 109.5 . . ?
H53a C53 C51 109.5 . . ?
H53b C53 C51 109.5 . . ?
H53b C53 H53a 109.5 . . ?
H53c C53 C51 109.5 . . ?
H53c C53 H53a 109.5 . . ?
H53c C53 H53b 109.5 . . ?
H72a C72 C70 109.5 . . ?
H72b C72 C70 109.5 . . ?
H72b C72 H72a 109.5 . . ?
H72c C72 C70 109.5 . . ?
H72c C72 H72a 109.5 . . ?
H72c C72 H72b 109.5 . . ?
H41a C41 C39 109.5 . . ?
H41b C41 C39 109.5 . . ?
H41b C41 H41a 109.5 . . ?
H41c C41 C39 109.5 . . ?
H41c C41 H41a 109.5 . . ?
H41c C41 H41b 109.5 . . ?
H40a C40 C39 109.5 . . ?
H40b C40 C39 109.5 . . ?
H40b C40 H40a 109.5 . . ?
H40c C40 C39 109.5 . . ?
H40c C40 H40a 109.5 . . ?
H40c C40 H40b 109.5 . . ?
H7a C7 C3 109.5 . . ?
H7b C7 C3 109.5 . . ?
H7b C7 H7a 109.5 . . ?
H7c C7 C3 109.5 . . ?
H7c C7 H7a 109.5 . . ?
H7c C7 H7b 109.5 . . ?
H8a C8 C5 109.5 . . ?
H8b C8 C5 109.5 . . ?
H8b C8 H8a 109.5 . . ?
H8c C8 C5 109.5 . . ?
H8c C8 H8a 109.5 . . ?
H8c C8 H8b 109.5 . . ?
H74a C74 C2 109.5 . . ?
H74b C74 C2 109.5 . . ?
H74b C74 H74a 109.5 . . ?
H74c C74 C2 109.5 . . ?
H74c C74 H74a 109.5 . . ?
H74c C74 H74b 109.5 . . ?
H73a C73 C6 109.5 . . ?
H73b C73 C6 109.5 . . ?
H73b C73 H73a 109.5 . . ?
H73c C73 C6 109.5 . . ?
H73c C73 H73a 109.5 . . ?
H73c C73 H73b 109.5 . . ?
H18a C18 C17 109.5 . . ?
H18b C18 C17 109.5 . . ?
H18b C18 H18a 109.5 . . ?
H18c C18 C17 109.5 . . ?
H18c C18 H18a 109.5 . . ?
H18c C18 H18b 109.5 . . ?
H19a C19 C17 109.5 . . ?
H19b C19 C17 109.5 . . ?
H19b C19 H19a 109.5 . . ?
H19c C19 C17 109.5 . . ?
H19c C19 H19a 109.5 . . ?
H19c C19 H19b 109.5 . . ?
H20a C20A C17 109.5 . . ?
H20b C20A C17 109.5 . . ?
H20b C20A H20a 109.5 . . ?
H20c C20A C17 109.5 . . ?
H20c C20A H20a 109.5 . . ?
H20c C20A H20b 109.5 . . ?
H10a C10A C17 109.5 . . ?
H10b C10A C17 109.5 . . ?
H10b C10A H10a 109.5 . . ?
H10c C10A C17 109.5 . . ?
H10c C10A H10a 109.5 . . ?
H10c C10A H10b 109.5 . . ?
H26b C26 H26a 109.5 . . ?
H26c C26 H26a 109.5 . . ?
H26c C26 H26b 109.5 . . ?
C23 C26 H26a 109.5 . . ?
C23 C26 H26b 109.5 . . ?
C23 C26 H26c 109.5 . . ?
C22 C23 C26 115.2 . . ?
C24 C23 C26 124.8 . . ?
C24 C23 C22 120.0 . . ?
H22 C22 C23 120.0(2) . . ?
C21 C22 C23 120.0 . . ?
C21 C22 H22 120.0(2) . . ?
H21 C21 C22 120.0(2) . . ?
C20 C21 C22 120.0 . . ?
C20 C21 H21 120.0(2) . . ?
C21 C20 C9 125.9(4) . . ?
C25 C20 C9 114.1(5) . . ?
C25 C20 C21 120.0 . . ?
H25 C25 C20 120.0(2) . . ?
C24 C25 C20 120.0 . . ?
C24 C25 H25 120.0(2) . . ?
C25 C24 C23 120.0 . . ?
H24 C24 C23 120.0(2) . . ?
H24 C24 C25 120.0(2) . . ?
C13A C12A C17A 120.0 . . ?
C11A C12A C17A 120.2 . . ?
C11A C12A C13A 119.7 . . ?
H17b C17A C12A 120.00(14) . . ?
C16A C17A C12A 120.0 . . ?
C16A C17A H17b 120.00(14) . . ?
H16A C16A C17A 120.00(14) . . ?
C15A C16A C17A 120.0 . . ?
C15A C16A H16A 120.00(14) . . ?
C16A C15A C9 119.2(3) . . ?
C14A C15A C9 120.8(3) . . ?
C14A C15A C16A 120.0 . . ?
H14A C14A C15A 120.00(14) . . ?
C13A C14A C15A 120.0 . . ?
C13A C14A H14A 120.00(14) . . ?
C14A C13A C12A 120.0 . . ?
H13A C13A C12A 120.00(14) . . ?
H13A C13A C14A 120.00(14) . . ?
H11a C11A C12A 109.5 . . ?
H11b C11A C12A 109.5 . . ?
H11b C11A H11a 109.5 . . ?
H11c C11A C12A 109.5 . . ?
H11c C11A H11a 109.5 . . ?
H11c C11A H11b 109.5 . . ?

loop_
_geom_bond_atom_site_label_1
_geom_bond_atom_site_label_2
_geom_bond_distance
_geom_bond_site_symmetry_2
_geom_bond_publ_flag
C2 H2 0.9500 . ?
C2 C3 1.335(3) . ?
C2 C1 1.498(2) . ?
C2 C74 1.497(11) . ?
C6 H6 0.9500 . ?
C6 C5 1.340(3) . ?
C6 C1 1.497(3) . ?
C6 C73 1.558(9) . ?
C5 H5 0.9500 . ?
C5 C4 1.505(3) . ?
C5 C8 1.495(3) . ?
C3 H3 0.9500 . ?
C3 C4 1.509(3) . ?
C3 C7 1.505(3) . ?
C17 H17a 1.0000 . ?
C17 H17 1.0000 . ?
C17 C16 1.503(3) . ?
C17 C18 1.468(6) . ?
C17 C19 1.642(5) . ?
C17 C20A 1.345(9) . ?
C17 C10A 1.674(11) . ?
Al2 C4 2.0188(17) . ?
Al2 Al1 2.5605(6) . ?
Al2 N4 1.9733(14) . ?
Al2 N3 1.9379(13) . ?
C4 H4 1.0000 . ?
C1 H1 1.0000 . ?
C1 Al1 2.0093(18) . ?
Al1 N1 1.9688(13) . ?
Al1 N2 1.9357(13) . ?
N1 C9 1.339(2) . ?
N1 C11 1.426(2) . ?
N4 C10 1.335(2) . ?
N4 C61 1.431(2) . ?
N3 C10 1.3418(19) . ?
N3 C42 1.4256(19) . ?
N2 C9 1.336(2) . ?
N2 C30 1.431(2) . ?
C10 C54 1.480(2) . ?
C9 C20 1.495(3) . ?
C9 C15A 1.490(2) . ?
C11 C12 1.396(2) . ?
C11 C16 1.408(2) . ?
C42 C43 1.399(2) . ?
C42 C47 1.414(2) . ?
C54 C55 1.393(2) . ?
C54 C59 1.399(2) . ?
C55 H55 0.9500 . ?
C55 C56 1.383(3) . ?
C12 C27 1.517(3) . ?
C12 C13 1.398(3) . ?
C61 C62 1.401(3) . ?
C61 C66 1.408(2) . ?
C44 H44 0.9500 . ?
C44 C43 1.396(2) . ?
C44 C45 1.379(3) . ?
C30 C31 1.409(3) . ?
C30 C35 1.404(3) . ?
C43 C48 1.518(2) . ?
C56 H56 0.9500 . ?
C56 C57 1.387(3) . ?
C47 C51 1.518(3) . ?
C47 C46 1.399(3) . ?
C59 H59 0.9500 . ?
C59 C58 1.381(3) . ?
C57 C58 1.387(3) . ?
C57 C60 1.512(3) . ?
C16 C15 1.394(3) . ?
C58 H58 0.9500 . ?
C51 H51 1.0000 . ?
C51 C52 1.530(3) . ?
C51 C53 1.529(3) . ?
C31 C36 1.510(3) . ?
C31 C32 1.402(3) . ?
C46 H46 0.9500 . ?
C46 C45 1.366(3) . ?
C45 H45 0.9500 . ?
C48 H48 1.0000 . ?
C48 C49 1.526(3) . ?
C48 C50 1.514(3) . ?
C27 H27 1.0000 . ?
C27 C28 1.536(3) . ?
C27 C29 1.530(3) . ?
C62 C67 1.513(3) . ?
C62 C63 1.394(3) . ?
C35 C34 1.395(3) . ?
C35 C39 1.510(3) . ?
C15 H15 0.9500 . ?
C15 C14 1.372(4) . ?
C70 H70 1.0000 . ?
C70 C66 1.511(3) . ?
C70 C71 1.521(3) . ?
C70 C72 1.530(3) . ?
C66 C65 1.396(3) . ?
C36 H36 1.0000 . ?
C36 C38 1.526(3) . ?
C36 C37 1.539(3) . ?
C67 H67 1.0000 . ?
C67 C68 1.535(3) . ?
C67 C69 1.537(3) . ?
C68 H68a 0.9800 . ?
C68 H68b 0.9800 . ?
C68 H68c 0.9800 . ?
C13 H13 0.9500 . ?
C13 C14 1.363(3) . ?
C14 H14 0.9500 . ?
C33 H33 0.9500 . ?
C33 C34 1.375(4) . ?
C33 C32 1.373(4) . ?
C49 H49a 0.9800 . ?
C49 H49b 0.9800 . ?
C49 H49c 0.9800 . ?
C34 H34 0.9500 . ?
C69 H69a 0.9800 . ?
C69 H69b 0.9800 . ?
C69 H69c 0.9800 . ?
C52 H52a 0.9800 . ?
C52 H52b 0.9800 . ?
C52 H52c 0.9800 . ?
C32 H32 0.9500 . ?
C50 H50a 0.9800 . ?
C50 H50b 0.9800 . ?
C50 H50c 0.9800 . ?
C39 H39 1.0000 . ?
C39 C41 1.528(3) . ?
C39 C40 1.518(3) . ?
C28 H28a 0.9800 . ?
C28 H28b 0.9800 . ?
C28 H28c 0.9800 . ?
C64 H64 0.9500 . ?
C64 C63 1.366(4) . ?
C64 C65 1.372(4) . ?
C63 H63 0.9500 . ?
C29 H29a 0.9800 . ?
C29 H29b 0.9800 . ?
C29 H29c 0.9800 . ?
C65 H65 0.9500 . ?
C60 H60a 0.9800 . ?
C60 H60b 0.9800 . ?
C60 H60c 0.9800 . ?
C71 H71a 0.9800 . ?
C71 H71b 0.9800 . ?
C71 H71c 0.9800 . ?
C38 H38a 0.9800 . ?
C38 H38b 0.9800 . ?
C38 H38c 0.9800 . ?
C37 H37a 0.9800 . ?
C37 H37b 0.9800 . ?
C37 H37c 0.9800 . ?
C53 H53a 0.9800 . ?
C53 H53b 0.9800 . ?
C53 H53c 0.9800 . ?
C72 H72a 0.9800 . ?
C72 H72b 0.9800 . ?
C72 H72c 0.9800 . ?
C41 H41a 0.9800 . ?
C41 H41b 0.9800 . ?
C41 H41c 0.9800 . ?
C40 H40a 0.9800 . ?
C40 H40b 0.9800 . ?
C40 H40c 0.9800 . ?
C7 H7a 0.9800 . ?
C7 H7b 0.9800 . ?
C7 H7c 0.9800 . ?
C8 H8a 0.9800 . ?
C8 H8b 0.9800 . ?
C8 H8c 0.9800 . ?
C74 H74a 0.9800 . ?
C74 H74b 0.9800 . ?
C74 H74c 0.9800 . ?
C73 H73a 0.9800 . ?
C73 H73b 0.9800 . ?
C73 H73c 0.9800 . ?
C18 H18a 0.9800 . ?
C18 H18b 0.9800 . ?
C18 H18c 0.9800 . ?
C19 H19a 0.9800 . ?
C19 H19b 0.9800 . ?
C19 H19c 0.9800 . ?
C20A H20a 0.9800 . ?
C20A H20b 0.9800 . ?
C20A H20c 0.9800 . ?
C10A H10a 0.9800 . ?
C10A H10b 0.9800 . ?
C10A H10c 0.9800 . ?
C26 H26a 0.9800 . ?
C26 H26b 0.9800 . ?
C26 H26c 0.9800 . ?
C26 C23 1.534(7) . ?
C23 C22 1.3900 . ?
C23 C24 1.3900 . ?
C22 H22 0.9500 . ?
C22 C21 1.3900 . ?
C21 H21 0.9500 . ?
C21 C20 1.3900 . ?
C20 C25 1.3900 . ?
C25 H25 0.9500 . ?
C25 C24 1.3900 . ?
C24 H24 0.9500 . ?
C12A C17A 1.3900 . ?
C12A C13A 1.3900 . ?
C12A C11A 1.521(4) . ?
C17A H17b 0.9500 . ?
C17A C16A 1.3900 . ?
C16A H16A 0.9500 . ?
C16A C15A 1.3900 . ?
C15A C14A 1.3900 . ?
C14A H14A 0.9500 . ?
C14A C13A 1.3900 . ?
C13A H13A 0.9500 . ?
C11A H11a 0.9800 . ?
C11A H11b 0.9800 . ?
C11A H11c 0.9800 . ?

loop_
_geom_torsion_atom_site_label_1
_geom_torsion_atom_site_label_2
_geom_torsion_atom_site_label_3
_geom_torsion_atom_site_label_4
_geom_torsion
_geom_torsion_site_symmetry_1
_geom_torsion_site_symmetry_2
_geom_torsion_site_symmetry_3
_geom_torsion_site_symmetry_4
_geom_torsion_publ_flag
C2 C3 C4 C5 -34.20(19) . . . . ?
C2 C3 C4 Al2 77.46(16) . . . . ?
C2 C1 C6 C5 -33.69(17) . . . . ?
C2 C1 C6 C73 134.5(4) . . . . ?
C6 C5 C4 C3 33.65(19) . . . . ?
C6 C5 C4 Al2 -74.47(17) . . . . ?
C5 C4 C3 C7 144.05(17) . . . . ?
C17 C16 C11 N1 -5.8(2) . . . . ?
C17 C16 C11 C12 176.74(19) . . . . ?
C17 C16 C15 C14 -177.1(2) . . . . ?
Al2 N4 C10 N3 5.63(9) . . . . ?
Al2 N4 C10 C54 -169.45(8) . . . . ?
Al2 N4 C61 C62 92.35(19) . . . . ?
Al2 N4 C61 C66 -86.25(19) . . . . ?
Al2 N3 C10 N4 -5.74(9) . . . . ?
Al2 N3 C10 C54 169.62(8) . . . . ?
Al2 N3 C42 C43 -78.40(17) . . . . ?
Al2 N3 C42 C47 95.84(17) . . . . ?
Al1 N1 C9 N2 2.36(10) . . . . ?
Al1 N1 C9 C20 -172.2(4) . . . . ?
Al1 N1 C9 C15A -176.0(2) . . . . ?
Al1 N1 C11 C12 98.04(18) . . . . ?
Al1 N1 C11 C16 -79.32(19) . . . . ?
Al1 N2 C9 N1 -2.40(10) . . . . ?
Al1 N2 C9 C20 172.3(4) . . . . ?
Al1 N2 C9 C15A 176.0(2) . . . . ?
Al1 N2 C30 C31 90.41(18) . . . . ?
Al1 N2 C30 C35 -83.20(18) . . . . ?
N1 C9 N2 C30 157.57(13) . . . . ?
N1 C9 C20 C21 -44.2(4) . . . . ?
N1 C9 C20 C25 135.1(3) . . . . ?
N1 C9 C15A C16A -41.8(3) . . . . ?
N1 C9 C15A C14A 137.60(19) . . . . ?
N1 C11 C12 C27 2.13(18) . . . . ?
N1 C11 C12 C13 -177.12(17) . . . . ?
N1 C11 C16 C15 176.90(16) . . . . ?
N4 C10 N3 C42 157.45(12) . . . . ?
N4 C10 C54 C55 139.23(17) . . . . ?
N4 C10 C54 C59 -39.31(19) . . . . ?
N4 C61 C62 C67 0.2(2) . . . . ?
N4 C61 C62 C63 -179.4(2) . . . . ?
N4 C61 C66 C70 -0.70(19) . . . . ?
N4 C61 C66 C65 179.76(18) . . . . ?
N3 C10 C54 C55 -35.25(17) . . . . ?
N3 C10 C54 C59 146.22(15) . . . . ?
N3 C42 C43 C44 173.19(15) . . . . ?
N3 C42 C43 C48 -5.36(18) . . . . ?
N3 C42 C47 C51 3.25(19) . . . . ?
N3 C42 C47 C46 -174.34(16) . . . . ?
N2 C9 C20 C21 141.9(3) . . . . ?
N2 C9 C20 C25 -38.8(3) . . . . ?
N2 C9 C15A C16A 140.04(19) . . . . ?
N2 C9 C15A C14A -40.5(3) . . . . ?
N2 C30 C31 C36 5.0(2) . . . . ?
N2 C30 C31 C32 -173.01(17) . . . . ?
N2 C30 C35 C34 172.87(16) . . . . ?
N2 C30 C35 C39 -6.43(19) . . . . ?
C10 C54 C55 C56 -178.90(16) . . . . ?
C10 C54 C59 C58 179.88(17) . . . . ?
C9 C20 C21 C22 179.2(2) . . . . ?
C9 C20 C25 C24 -179.33(19) . . . . ?
C9 C15A C16A C17A 179.44(14) . . . . ?
C9 C15A C14A C13A -179.43(14) . . . . ?
C11 C12 C27 C28 -118.76(19) . . . . ?
C11 C12 C27 C29 118.06(19) . . . . ?
C11 C12 C13 C14 0.5(2) . . . . ?
C11 C16 C15 C14 0.2(2) . . . . ?
C42 C43 C44 C45 1.18(19) . . . . ?
C42 C43 C48 C49 -124.73(18) . . . . ?
C42 C43 C48 C50 111.29(18) . . . . ?
C42 C47 C51 C52 121.57(19) . . . . ?
C42 C47 C51 C53 -114.3(2) . . . . ?
C42 C47 C46 C45 1.4(2) . . . . ?
C54 C55 C56 C57 -0.8(2) . . . . ?
C54 C59 C58 C57 -1.4(2) . . . . ?
C55 C56 C57 C58 0.8(2) . . . . ?
C55 C56 C57 C60 -179.8(2) . . . . ?
C12 C13 C14 C15 -0.8(3) . . . . ?
C61 C62 C67 C68 118.1(2) . . . . ?
C61 C62 C67 C69 -119.1(2) . . . . ?
C61 C62 C63 C64 -0.4(3) . . . . ?
C61 C66 C70 C71 -97.6(2) . . . . ?
C61 C66 C70 C72 140.0(2) . . . . ?
C61 C66 C65 C64 -0.1(3) . . . . ?
C44 C43 C48 C49 56.73(18) . . . . ?
C44 C43 C48 C50 -67.25(18) . . . . ?
C44 C45 C46 C47 -1.2(2) . . . . ?
C30 C31 C36 C38 119.2(2) . . . . ?
C30 C31 C36 C37 -115.9(2) . . . . ?
C30 C31 C32 C33 0.3(2) . . . . ?
C30 C35 C34 C33 0.2(2) . . . . ?
C30 C35 C39 C41 -119.9(2) . . . . ?
C30 C35 C39 C40 115.3(2) . . . . ?
C56 C57 C58 C59 0.3(2) . . . . ?
C59 C58 C57 C60 -179.1(2) . . . . ?
C16 C15 C14 C13 0.4(2) . . . . ?
C31 C32 C33 C34 -0.8(2) . . . . ?
C62 C63 C64 C65 1.5(3) . . . . ?
C35 C34 C33 C32 0.5(2) . . . . ?
C70 C66 C65 C64 -179.7(2) . . . . ?
C66 C65 C64 C63 -1.2(3) . . . . ?
C26 C23 C22 C21 -179.3(3) . . . . ?
C26 C23 C24 C25 179.2(4) . . . . ?
C23 C22 C21 C20 0.0(4) . . . . ?
C23 C24 C25 C20 -0.0(4) . . . . ?
C22 C21 C20 C25 -0.0(4) . . . . ?
C21 C20 C25 C24 0.0(5) . . . . ?
C12A C17A C16A C15A 0.0(2) . . . . ?
C12A C13A C14A C15A 0.0(2) . . . . ?
C17A C16A C15A C14A -0.0(2) . . . . ?
C16A C15A C14A C13A 0.0(3) . . . . ?

loop_
_smtbx_masks_void_nr
_smtbx_masks_void_average_x
_smtbx_masks_void_average_y
_smtbx_masks_void_average_z
_smtbx_masks_void_volume
_smtbx_masks_void_count_electrons
_smtbx_masks_void_content
1 0.006 0.223 0.376 284.4 51.2 '1 hexane'
2 -0.006 -0.223 0.624 284.4 51.2 '1 hexane'
3 0.006 0.277 0.876 284.4 51.2 '1 hexane'
4 -0.006 0.723 0.124 284.4 51.2 '1 hexane'
5 0.250 0.678 0.500 8.2 0.0 ?
6 0.250 0.822 0.000 8.2 0.0 ?
7 0.506 0.723 0.876 284.4 51.2 '1 hexane'
8 0.506 0.777 0.376 284.4 51.2 '1 hexane'
9 0.494 0.223 0.624 284.4 51.2 '1 hexane'
10 0.494 0.277 0.124 284.4 51.2 '1 hexane'
11 0.750 0.178 0.000 8.2 0.0 ?
12 0.750 0.322 0.500 8.2 0.0 ?
